data_7223763
loop_
_publ_author_name
'Tominaka, Satoshi'
'Yeung, Hamish H.-M.'
'Henke, Sebastian'
'Cheetham, Anthony K.'

_publ_section_title
;
 Coordination environments and \p-conjugation in dense lithium
 coordination polymers
;
_journal_issue 3
_journal_name_full CrystEngComm
_journal_page_first 398
_journal_paper_doi 10.1039/C5CE01658D
_journal_volume 18
_journal_year 2016
_chemical_absolute_configuration unk
_chemical_formula_moiety 'C14 H8 Li N O6'
_chemical_formula_sum 'C14 H8 Li N O6'
_chemical_formula_weight 293.16
_chemical_name_systematic 'Lithium 1-hydroxy-4-nitroanthraquinone'
_chemical_properties_physical 'Air-sensitive, Moisture-sensitive, Heat-sensitive'
_space_group_crystal_system orthorhombic
_space_group_IT_number 19
_space_group_name_Hall 'P 2ac 2ab'
_space_group_name_H-M_alt 'P 21 21 21'
_symmetry_Int_Tables_number 19
_symmetry_space_group_name_Hall 'P 2ac 2ab'
_symmetry_space_group_name_H-M 'P 21 21 21'
_atom_sites_solution_primary direct
_audit_creation_date 2015-08-17
_audit_creation_method
;
Olex2 1.2
(compiled 2015.01.26 svn.r3150 for OlexSys, GUI svn.r4998)
;
_audit_update_record
;
2015-08-17 deposited with the CCDC.
2015-10-06 downloaded from the CCDC.
;
_cell_angle_alpha 90
_cell_angle_beta 90
_cell_angle_gamma 90
_cell_formula_units_Z 4
_cell_length_a 4.8535(3)
_cell_length_b 13.0952(10)
_cell_length_c 18.9644(12)
_cell_measurement_reflns_used 1526
_cell_measurement_temperature 120
_cell_measurement_theta_max 61.1950
_cell_measurement_theta_min 4.1025
_cell_volume 1205.33(14)
_computing_cell_refinement
;
CrysAlisPro, Agilent Technologies,
Version 1.171.36.28 (release 01-02-2013 CrysAlis171 .NET)
(compiled Feb  1 2013,16:14:44)
;
_computing_data_collection
;
CrysAlisPro, Agilent Technologies,
Version 1.171.36.28 (release 01-02-2013 CrysAlis171 .NET)
(compiled Feb  1 2013,16:14:44)
;
_computing_data_reduction
;
CrysAlisPro, Agilent Technologies,
Version 1.171.36.28 (release 01-02-2013 CrysAlis171 .NET)
(compiled Feb  1 2013,16:14:44)
;
_computing_molecular_graphics 'Olex2 (Dolomanov et al., 2009)'
_computing_publication_material 'Olex2 (Dolomanov et al., 2009)'
_computing_structure_refinement 'olex2.refine (Bourhis et al., 2015)'
_computing_structure_solution 'ShelXS (Sheldrick, 2008)'
_diffrn_ambient_temperature 120
_diffrn_detector_area_resol_mean 16.1183
_diffrn_measured_fraction_theta_full 0.984
_diffrn_measured_fraction_theta_max 0.984
_diffrn_measurement_details
;
  1 omega -110.00  -62.00   1.0000    5.3400
omega____ theta____ kappa____ phi______ frames
    -      -31.9956  178.0000 -120.0000 48

  2 omega -110.00  -81.00   1.0000    5.3400
omega____ theta____ kappa____ phi______ frames
    -      -31.9956 -178.0000   90.0000 29

  3 omega   57.00   87.00   1.0000    5.3400
omega____ theta____ kappa____ phi______ frames
    -       31.9956   57.0000   30.0000 30

  4 omega   -6.00   52.00   1.0000    5.3400
omega____ theta____ kappa____ phi______ frames
    -       31.9956  -57.0000   60.0000 58

  5 omega -133.00 -105.00   1.0000  186.5600
omega____ theta____ kappa____ phi______ frames
    -      -75.0000 -111.0000  120.0000 28

  6 omega   19.00   61.00   1.0000  186.5600
omega____ theta____ kappa____ phi______ frames
    -       89.8409  -30.0000  -30.0000 42

  7 omega   97.00  124.00   1.0000  186.5600
omega____ theta____ kappa____ phi______ frames
    -       89.8409  111.0000   90.0000 27

  8 omega   53.00   84.00   1.0000  186.5600
omega____ theta____ kappa____ phi______ frames
    -       89.8409  -94.0000  -90.0000 31

  9 omega   17.00   49.00   1.0000  186.5600
omega____ theta____ kappa____ phi______ frames
    -       89.8409  -94.0000  -90.0000 32

 10 omega   22.00  110.00   1.0000  186.5600
omega____ theta____ kappa____ phi______ frames
    -       89.8409  -61.0000   30.0000 88

 11 omega   45.00   77.00   1.0000  186.5600
omega____ theta____ kappa____ phi______ frames
    -       89.8409  -94.0000 -150.0000 32

 12 omega   10.00  101.00   1.0000    5.3400
omega____ theta____ kappa____ phi______ frames
    -       31.9956   57.0000 -150.0000 91

 13 omega    5.00  105.00   1.0000    5.3400
omega____ theta____ kappa____ phi______ frames
    -       31.9956   37.0000  120.0000 100

 14 omega   10.00  101.00   1.0000    5.3400
omega____ theta____ kappa____ phi______ frames
    -       31.9956   57.0000  -30.0000 91

 15 omega   58.00  100.00   1.0000  186.5600
omega____ theta____ kappa____ phi______ frames
    -       89.8409   77.0000  -30.0000 42
;
_diffrn_measurement_device_type 'Xcalibur, Eos, Gemini ultra'
_diffrn_measurement_method '\w scans'
_diffrn_orient_matrix_UB_11 0.0722835000
_diffrn_orient_matrix_UB_12 -0.0934764000
_diffrn_orient_matrix_UB_13 0.0457931000
_diffrn_orient_matrix_UB_21 -0.1631037000
_diffrn_orient_matrix_UB_22 -0.0692716000
_diffrn_orient_matrix_UB_23 -0.0504951000
_diffrn_orient_matrix_UB_31 0.2626732000
_diffrn_orient_matrix_UB_32 -0.0174677000
_diffrn_orient_matrix_UB_33 -0.0441221000
_diffrn_radiation_monochromator mirror
_diffrn_radiation_type 'Cu K\a'
_diffrn_radiation_wavelength 1.54184
_diffrn_reflns_av_R_equivalents 0.0303
_diffrn_reflns_av_unetI/netI 0.0328
_diffrn_reflns_limit_h_max 5
_diffrn_reflns_limit_h_min -5
_diffrn_reflns_limit_k_max 12
_diffrn_reflns_limit_k_min -14
_diffrn_reflns_limit_l_max 19
_diffrn_reflns_limit_l_min -21
_diffrn_reflns_number 3296
_diffrn_reflns_theta_full 61.20
_diffrn_reflns_theta_max 61.20
_diffrn_reflns_theta_min 4.10
_diffrn_source 'Enhance Ultra (Cu) X-ray Source'
_exptl_absorpt_coefficient_mu 1.084
_exptl_absorpt_correction_T_max 0.986
_exptl_absorpt_correction_T_min 0.755
_exptl_absorpt_correction_type analytical
_exptl_absorpt_process_details
;
CrysAlisPro, Agilent Technologies,
Version 1.171.36.28 (release 01-02-2013 CrysAlis171 .NET)
(compiled Feb  1 2013,16:14:44)
Analytical numeric absorption correction using a multifaceted crystal
            model based on expressions derived by R.C. Clark & J.S. Reid.
(Clark, R. C. & Reid, J. S. (1995). Acta Cryst. A51, 887-897)
;
_exptl_crystal_colour red
_exptl_crystal_colour_primary red
_exptl_crystal_density_diffrn 1.6154
_exptl_crystal_description needle
_exptl_crystal_F_000 602.2935
_exptl_crystal_size_max 0.5977
_exptl_crystal_size_mid 0.0244
_exptl_crystal_size_min 0.0143
_refine_diff_density_max 0.4194
_refine_diff_density_min -0.3751
_refine_diff_density_rms 0.0559
_refine_ls_abs_structure_details 'Flack, H. D. (1983). Acta Cryst. A39, 876-881.'
_refine_ls_abs_structure_Flack -0.2(3)
_refine_ls_d_res_high 0.8798
_refine_ls_d_res_low 10.7758
_refine_ls_goodness_of_fit_ref 1.0713
_refine_ls_hydrogen_treatment mixed
_refine_ls_matrix_type full
_refine_ls_number_constraints 15
_refine_ls_number_parameters 199
_refine_ls_number_reflns 1625
_refine_ls_number_restraints 0
_refine_ls_restrained_S_all 1.0713
_refine_ls_R_factor_all 0.0514
_refine_ls_R_factor_gt 0.0466
_refine_ls_shift/su_max 0.0000
_refine_ls_shift/su_mean 0.0000
_refine_ls_structure_factor_coef Fsqd
_refine_ls_weighting_details 'w=1/[\s^2^(Fo^2^)+(0.0754P)^2^+0.7875P] where P=(Fo^2^+2Fc^2^)/3'
_refine_ls_weighting_scheme calc
_refine_ls_wR_factor_gt 0.1240
_refine_ls_wR_factor_ref 0.1285
_reflns_Friedel_coverage 0.700
_reflns_limit_h_max 5
_reflns_limit_h_min -5
_reflns_limit_k_max 14
_reflns_limit_k_min -14
_reflns_limit_l_max 21
_reflns_limit_l_min -20
_reflns_number_gt 1486
_reflns_number_total 1625
_reflns_threshold_expression I>=2u(I)
_cod_data_source_file c5ce01658d2.cif
_cod_data_source_block 6_Li-14hnaq_120K
_cod_original_sg_symbol_Hall ' P 2ac 2ab'
_cod_database_code 7223763
_chemical_oxdiff_formula 'Li C14 O6 N H8'
_reflns_odcompleteness_completeness 99.81
_reflns_odcompleteness_iscentric 1
_reflns_odcompleteness_theta 58.86
_olex2_refinement_description
;
1. Twinned data refinement
 Scales: 1.2(3) -0.2(3)
2. Fixed Uiso
 At 1.2 times of:
  All C(H) groups
 At 1.5 times of:
  All O(H,H) groups
3.a Riding coordinates:
 O6(H6a,H6b)
3.b Aromatic/amide H refined with riding coordinates:
 C10(H10), C9(H9), C12(H12), C11(H11), C13(H13), C14(H14)
;
_olex2_submission_special_instructions 'No special instructions were received'

loop_
_space_group_symop_id
_space_group_symop_operation_xyz
1 x,y,z
2 x+1/2,-y+1/2,-z
3 -x,y+1/2,-z+1/2
4 -x+1/2,-y,z+1/2

loop_
_atom_site_label
_atom_site_type_symbol
_atom_site_fract_x
_atom_site_fract_y
_atom_site_fract_z
_atom_site_U_iso_or_equiv
_atom_site_adp_type
_atom_site_occupancy
_atom_site_refinement_flags_posn
O5 O 0.4779(5) 0.29502(17) 0.55535(11) 0.0252(6) Uani 1.000000 .
O4 O 0.9141(5) 0.40486(18) 0.50671(12) 0.0277(6) Uani 1.000000 .
O3 O 0.9803(8) 0.5966(2) 0.75600(15) 0.0529(8) Uani 1.000000 .
O6 O 0.4172(5) 0.34949(19) 0.40260(12) 0.0315(6) Uani 1.000000 .
H6a H 0.4823(5) 0.40059(19) 0.38050(12) 0.0473(9) Uiso 1.000000 R
H6b H 0.2710(5) 0.36709(19) 0.42410(12) 0.0473(9) Uiso 1.000000 R
O1 O 0.8699(10) 0.4302(3) 0.84979(18) 0.0758(12) Uani 1.000000 .
O2 O 0.5089(8) 0.5213(6) 0.8453(3) 0.151(3) Uani 1.000000 .
N1 N 0.6674(7) 0.4652(3) 0.81919(19) 0.0445(9) Uani 1.000000 .
C6 C 0.9145(6) 0.4487(3) 0.56481(18) 0.0227(7) Uani 1.000000 .
C5 C 1.1121(6) 0.5350(3) 0.57416(18) 0.0233(7) Uani 1.000000 .
C8 C 0.7346(6) 0.4184(2) 0.62290(17) 0.0210(7) Uani 1.000000 .
C1 C 0.6192(7) 0.4308(3) 0.74636(18) 0.0255(7) Uani 1.000000 .
C4 C 1.1386(7) 0.5835(3) 0.63952(19) 0.0271(8) Uani 1.000000 .
C3 C 0.9688(7) 0.5509(3) 0.69996(19) 0.0287(8) Uani 1.000000 .
C10 C 0.4108(6) 0.3577(3) 0.73896(18) 0.0257(8) Uani 1.000000 .
H10 H 0.3008(6) 0.3387(3) 0.77825(18) 0.0308(9) Uiso 1.000000 R
C9 C 0.3679(7) 0.3143(3) 0.67454(17) 0.0254(8) Uani 1.000000 .
H9 H 0.2265(7) 0.2646(3) 0.66977(17) 0.0304(9) Uiso 1.000000 R
C12 C 1.4612(7) 0.6454(3) 0.52593(19) 0.0299(8) Uani 1.000000 .
H12 H 1.5723(7) 0.6665(3) 0.48732(19) 0.0358(9) Uiso 1.000000 R
C7 C 0.5281(7) 0.3407(2) 0.61381(17) 0.0233(7) Uani 1.000000 .
C2 C 0.7740(7) 0.4642(3) 0.69030(18) 0.0248(7) Uani 1.000000 .
C11 C 1.2748(7) 0.5662(3) 0.51774(19) 0.0276(8) Uani 1.000000 .
H11 H 1.2580(7) 0.5331(3) 0.47338(19) 0.0331(9) Uiso 1.000000 R
C13 C 1.4857(8) 0.6945(3) 0.5914(2) 0.0331(8) Uani 1.000000 .
H13 H 1.6120(8) 0.7493(3) 0.5969(2) 0.0398(10) Uiso 1.000000 R
C14 C 1.3273(7) 0.6633(3) 0.64760(18) 0.0306(8) Uani 1.000000 .
H14 H 1.3462(7) 0.6962(3) 0.69201(18) 0.0368(10) Uiso 1.000000 R
Li1 Li 0.6842(12) 0.3021(4) 0.4698(3) 0.0304(13) Uani 1.000000 .

loop_
_atom_site_aniso_label
_atom_site_aniso_U_11
_atom_site_aniso_U_22
_atom_site_aniso_U_33
_atom_site_aniso_U_12
_atom_site_aniso_U_13
_atom_site_aniso_U_23
O5 0.0196(11) 0.0294(12) 0.0265(12) -0.0012(10) -0.0022(10) -0.0030(10)
O4 0.0227(11) 0.0329(12) 0.0276(12) -0.0024(11) 0.0021(10) -0.0050(11)
O3 0.072(2) 0.0537(17) 0.0326(14) -0.0282(17) 0.0059(15) -0.0134(14)
O6 0.0261(12) 0.0352(13) 0.0332(13) -0.0015(11) 0.0018(10) 0.0041(11)
O1 0.111(3) 0.064(2) 0.052(2) 0.014(2) -0.044(2) -0.0103(17)
O2 0.0339(19) 0.295(8) 0.123(4) 0.037(3) -0.011(2) -0.160(5)
N1 0.0314(17) 0.063(2) 0.0391(19) -0.0166(18) 0.0030(17) -0.0184(18)
C6 0.0146(15) 0.0269(16) 0.0266(18) 0.0070(14) -0.0041(14) -0.0009(15)
C5 0.0161(15) 0.0230(16) 0.0309(18) 0.0064(13) -0.0026(14) -0.0011(14)
C8 0.0149(15) 0.0226(16) 0.0255(17) 0.0063(13) -0.0028(14) -0.0031(14)
C1 0.0204(15) 0.0327(18) 0.0234(16) 0.0023(14) 0.0011(14) -0.0052(15)
C4 0.0222(16) 0.0267(17) 0.0323(18) 0.0058(14) -0.0048(15) -0.0039(16)
C3 0.0247(16) 0.0324(18) 0.0288(18) 0.0017(16) -0.0032(16) -0.0067(16)
C10 0.0192(15) 0.0286(16) 0.0293(18) 0.0042(14) 0.0032(14) 0.0025(16)
C9 0.0201(16) 0.0254(16) 0.0305(18) 0.0015(14) 0.0003(14) 0.0003(16)
C12 0.0262(17) 0.0264(16) 0.0370(19) -0.0013(16) -0.0012(16) 0.0021(16)
C7 0.0181(15) 0.0240(15) 0.0277(17) 0.0048(13) -0.0042(14) -0.0008(14)
C2 0.0176(15) 0.0266(16) 0.0303(18) 0.0063(14) -0.0022(15) -0.0019(15)
C11 0.0234(16) 0.0297(17) 0.0296(18) 0.0014(15) -0.0021(15) 0.0022(16)
C13 0.0260(18) 0.0289(17) 0.044(2) -0.0065(15) -0.0048(17) -0.0017(17)
C14 0.0263(17) 0.0319(18) 0.0338(19) -0.0000(16) -0.0029(16) -0.0064(17)
Li1 0.025(3) 0.030(3) 0.036(3) -0.000(3) 0.001(3) 0.002(3)

loop_
_atom_type_symbol
_atom_type_scat_dispersion_real
_atom_type_scat_dispersion_imag
_atom_type_scat_Cromer_Mann_a1
_atom_type_scat_Cromer_Mann_a2
_atom_type_scat_Cromer_Mann_a3
_atom_type_scat_Cromer_Mann_a4
_atom_type_scat_Cromer_Mann_b1
_atom_type_scat_Cromer_Mann_b2
_atom_type_scat_Cromer_Mann_b3
_atom_type_scat_Cromer_Mann_b4
_atom_type_scat_Cromer_Mann_c
_atom_type_scat_source
_atom_type_scat_dispersion_source
H 0.00000 0.00000 0.49300 0.32300 0.14000 0.04100 10.51100 26.12600 3.14200 57.80000 0.003 'Custom 4-Gaussian' custom
C 0.01800 0.00900 2.31000 1.02000 1.58900 0.86500 20.84400 10.20800 0.56900 51.65100 0.216 'Custom 4-Gaussian' custom
Li 0.00100 0.00000 1.12800 0.75100 0.61800 0.46500 3.95500 1.05200 85.39100 168.26100 0.038 'Custom 4-Gaussian' custom
O 0.04900 0.03200 3.04900 2.28700 1.54600 0.86700 13.27700 5.70100 0.32400 32.90900 0.251 'Custom 4-Gaussian' custom
N 0.03100 0.01800 12.21300 3.13200 2.01300 1.16600 0.00600 9.89300 28.99800 0.58300 -11.529 'Custom 4-Gaussian' custom

loop_
_exptl_crystal_face_index_h
_exptl_crystal_face_index_k
_exptl_crystal_face_index_l
_exptl_crystal_face_perp_dist
_exptl_oxdiff_crystal_face_indexfrac_h
_exptl_oxdiff_crystal_face_indexfrac_k
_exptl_oxdiff_crystal_face_indexfrac_l
_exptl_oxdiff_crystal_face_x
_exptl_oxdiff_crystal_face_y
_exptl_oxdiff_crystal_face_z
0 8 -4 0.0198 0.0015 7.9954 -3.9893 -0.9300 -0.3527 0.0367
0 -8 4 0.0010 -0.0015 -7.9954 3.9893 0.9300 0.3527 -0.0367
0 -1 -12 0.0125 0.0057 -1.0038 -11.9927 -0.4549 0.6742 0.5482
3 -1 0 0.3214 3.0020 -1.0008 0.0002 0.3106 -0.4203 0.8060
-3 1 0 0.2684 -3.0020 1.0008 -0.0002 -0.3106 0.4203 -0.8060
0 1 12 0.0018 -0.0057 1.0038 11.9927 0.4549 -0.6742 -0.5482

loop_
_geom_angle_atom_site_label_1
_geom_angle_atom_site_label_2
_geom_angle_atom_site_label_3
_geom_angle
_geom_angle_site_symmetry_1
_geom_angle_site_symmetry_3
Li1 O5 C7 130.4(3) 2_456 .
Li1 O5 C7 127.8(3) . .
Li1 O4 C6 131.4(3) . .
H6b O6 H6a 109.5 . .
Li1 O6 H6a 109.3 . .
Li1 O6 H6b 109.4 . .
O2 N1 O1 123.9(4) . .
C1 N1 O1 117.1(4) . .
C1 N1 O2 118.9(4) . .
C5 C6 O4 117.1(3) . .
C8 C6 O4 122.9(3) . .
C8 C6 C5 120.0(3) . .
C4 C5 C6 120.5(3) . .
C11 C5 C6 119.8(3) . .
C11 C5 C4 119.7(3) . .
C7 C8 C6 121.2(3) . .
C2 C8 C6 118.8(3) . .
C2 C8 C7 119.9(3) . .
C10 C1 N1 114.7(3) . .
C2 C1 N1 122.9(3) . .
C2 C1 C10 122.4(3) . .
C3 C4 C5 120.4(3) . .
C14 C4 C5 119.8(3) . .
C14 C4 C3 119.8(3) . .
C4 C3 O3 120.6(3) . .
C2 C3 O3 120.7(3) . .
C2 C3 C4 118.7(3) . .
H10 C10 C1 120.5(2) . .
C9 C10 C1 119.0(3) . .
C9 C10 H10 120.5(2) . .
H9 C9 C10 118.8(2) . .
C7 C9 C10 122.5(3) . .
C7 C9 H9 118.77(18) . .
C11 C12 H12 120.1(2) . .
C13 C12 H12 120.1(2) . .
C13 C12 C11 119.8(3) . .
C8 C7 O5 124.4(3) . .
C9 C7 O5 118.6(3) . .
C9 C7 C8 116.9(3) . .
C1 C2 C8 119.1(3) . .
C3 C2 C8 121.1(3) . .
C3 C2 C1 119.7(3) . .
C12 C11 C5 120.3(3) . .
H11 C11 C5 119.8(2) . .
H11 C11 C12 119.8(2) . .
H13 C13 C12 119.9(2) . .
C14 C13 C12 120.2(3) . .
C14 C13 H13 119.9(2) . .
C13 C14 C4 120.2(3) . .
H14 C14 C4 119.9(2) . .
H14 C14 C13 119.9(2) . .
O4 Li1 O5 97.0(3) . 2_556
O4 Li1 O5 91.7(3) . .
O6 Li1 O5 122.5(3) . 2_556
O6 Li1 O5 103.0(3) . .
O6 Li1 O4 114.6(3) . .
Li1 Li1 O5 112.5(3) 2_456 2_556
Li1 Li1 O5 39.79(18) 2_456 .
Li1 Li1 O5 94.4(3) 2_556 .
Li1 Li1 O5 38.35(13) 2_556 2_556
Li1 Li1 O4 72.8(2) 2_556 .
Li1 Li1 O4 131.3(4) 2_456 .
Li1 Li1 O6 160.6(4) 2_556 .
Li1 Li1 O6 81.66(16) 2_456 .

loop_
_geom_bond_atom_site_label_1
_geom_bond_atom_site_label_2
_geom_bond_distance
_geom_bond_site_symmetry_2
O5 C7 1.283(4) .
O5 Li1 1.969(6) 2_456
O5 Li1 1.909(6) .
O4 C6 1.242(4) .
O4 Li1 1.883(6) .
O3 C3 1.221(4) .
O6 H6a 0.8505 .
O6 H6b 0.8502 .
O6 Li1 1.920(6) .
O1 N1 1.230(5) .
O2 N1 1.174(5) .
N1 C1 1.471(5) .
C6 C5 1.493(5) .
C6 C8 1.461(5) .
C5 C4 1.399(5) .
C5 C11 1.391(5) .
C8 C7 1.439(5) .
C8 C2 1.425(5) .
C1 C10 1.400(5) .
C1 C2 1.373(5) .
C4 C3 1.475(5) .
C4 C14 1.399(5) .
C3 C2 1.488(5) .
C10 H10 0.9500 .
C10 C9 1.364(5) .
C9 H9 0.9500 .
C9 C7 1.432(5) .
C12 H12 0.9500 .
C12 C11 1.385(5) .
C12 C13 1.402(5) .
C11 H11 0.9500 .
C13 H13 0.9500 .
C13 C14 1.377(5) .
C14 H14 0.9500 .
Li1 Li1 3.011(7) 2_456
Li1 Li1 3.011(7) 2_556

loop_
_twin_individual_id
_twin_individual_mass_fraction_refined
1 1.2(3)
2 -0.2(3)
